data_2211405
loop_
_publ_author_name
'Yuji Soneta'
'Shigeaki Sakamoto'
'Kazuo Miyamura'

_publ_section_title
;
 9-(2-Carboxyphenyl)-3,6-bis(diethylamino)xanthylium
 bis(2-thioxo-1,3-dithiole-4,5-dithiolato)nickelate(III)
;
_journal_coeditor_code GK2032
_journal_issue 12
_journal_name_full 'Acta Crystallographica Section E'
_journal_page_first m3448
_journal_page_last m3450
_journal_paper_doi 10.1107/S1600536806048148
_journal_volume 62
_journal_year 2006
_chemical_formula_iupac 'C28 H31 N2 O3 , C6 Ni S10'
_chemical_formula_moiety 'C28 H31 N2 O3 , C6 Ni S10'
_chemical_formula_sum 'C34 H31 N2 Ni O3 S10'
_chemical_formula_weight 894.92
_chemical_name_systematic
;
9-(2-Carboxyphenyl)-3,6-bis(diethylamino)xanthylium
bis(2-thioxo-1,3-dithiole-4,5-dithiolato)nickelate(III)
;
_space_group_IT_number 2
_symmetry_cell_setting triclinic
_symmetry_space_group_name_Hall '-P 1'
_symmetry_space_group_name_H-M 'P -1'
_atom_sites_solution_hydrogens geom
_atom_sites_solution_primary direct
_atom_sites_solution_secondary difmap
_audit_creation_method SHELXL97
_cell_angle_alpha 105.729(7)
_cell_angle_beta 96.342(7)
_cell_angle_gamma 91.138(8)
_cell_formula_units_Z 2
_cell_length_a 10.187(4)
_cell_length_b 10.752(4)
_cell_length_c 18.285(7)
_cell_measurement_reflns_used 2181
_cell_measurement_temperature 100(2)
_cell_measurement_theta_max 26.56
_cell_measurement_theta_min 2.45
_cell_volume 1913.4(13)
_computing_cell_refinement 'SAINT (Bruker, 2001)'
_computing_data_collection 'SMART (Bruker, 2001)'
_computing_data_reduction SAINT
_computing_molecular_graphics 'SHELXTL (Bruker, 2001)'
_computing_publication_material SHELXTL
_computing_structure_refinement 'SHELXL97 (Sheldrick, 1997)'
_computing_structure_solution 'SHELXS97 (Sheldrick, 1997)'
_diffrn_ambient_temperature 100(2)
_diffrn_detector_area_resol_mean 8.366
_diffrn_measured_fraction_theta_full 0.978
_diffrn_measured_fraction_theta_max 0.863
_diffrn_measurement_device_type 'Bruker SMART CCD area detector'
_diffrn_measurement_method '\f and \w'
_diffrn_radiation_monochromator graphite
_diffrn_radiation_source 'fine-focus sealed tube'
_diffrn_radiation_type MoK\a
_diffrn_radiation_wavelength 0.71073
_diffrn_reflns_av_R_equivalents 0.0723
_diffrn_reflns_av_sigmaI/netI 0.1401
_diffrn_reflns_limit_h_max 11
_diffrn_reflns_limit_h_min -13
_diffrn_reflns_limit_k_max 13
_diffrn_reflns_limit_k_min -12
_diffrn_reflns_limit_l_max 23
_diffrn_reflns_limit_l_min -18
_diffrn_reflns_number 11478
_diffrn_reflns_theta_full 25.00
_diffrn_reflns_theta_max 28.28
_diffrn_reflns_theta_min 1.99
_diffrn_standards_decay_% 0
_diffrn_standards_interval_time 300
_diffrn_standards_number 60
_exptl_absorpt_coefficient_mu 1.091
_exptl_absorpt_correction_T_max 0.9475
_exptl_absorpt_correction_T_min 0.7721
_exptl_absorpt_correction_type analytical
_exptl_absorpt_process_details '(XPREP; Bruker, 2001)'
_exptl_crystal_colour black
_exptl_crystal_density_diffrn 1.553
_exptl_crystal_density_method 'not measured'
_exptl_crystal_description plate
_exptl_crystal_F_000 922
_exptl_crystal_size_max 0.25
_exptl_crystal_size_mid 0.24
_exptl_crystal_size_min 0.05
_refine_diff_density_max 1.526
_refine_diff_density_min -0.739
_refine_ls_extinction_coef 0.0052(14)
_refine_ls_extinction_expression Fc^*^=kFc[1+0.001xFc^2^\l^3^/sin(2\q)]^-1/4^
_refine_ls_extinction_method 'SHELXL97 (Sheldrick, 1997)'
_refine_ls_goodness_of_fit_ref 1.101
_refine_ls_hydrogen_treatment constr
_refine_ls_matrix_type full
_refine_ls_number_parameters 479
_refine_ls_number_reflns 8212
_refine_ls_number_restraints 1
_refine_ls_restrained_S_all 1.101
_refine_ls_R_factor_all 0.1352
_refine_ls_R_factor_gt 0.0878
_refine_ls_shift/su_max 0.003
_refine_ls_shift/su_mean 0.000
_refine_ls_structure_factor_coef Fsqd
_refine_ls_weighting_details 'calc w = 1/[\s^2^(Fo^2^)+(0.1434P)^2^] where P=(Fo^2^+2Fc^2^)/3'
_refine_ls_weighting_scheme calc
_refine_ls_wR_factor_gt 0.2700
_refine_ls_wR_factor_ref 0.2867
_reflns_number_gt 4839
_reflns_number_total 8212
_reflns_threshold_expression I>2\s(I)
_cod_data_source_file gk2032.cif
_cod_data_source_block I
_cod_original_cell_volume 1913.5(13)
_cod_database_code 2211405
_cod_database_fobs_code 2211405

loop_
_symmetry_equiv_pos_as_xyz
'x, y, z'
'-x, -y, -z'

loop_
_atom_site_type_symbol
_atom_site_label
_atom_site_fract_x
_atom_site_fract_y
_atom_site_fract_z
_atom_site_U_iso_or_equiv
_atom_site_adp_type
_atom_site_calc_flag
_atom_site_refinement_flags
_atom_site_occupancy
_atom_site_disorder_assembly
_atom_site_disorder_group
Ni Ni1 0.5000 0.5000 0.5000 0.0213(4) Uani d S 1 . .
Ni Ni2 0.0000 0.0000 0.0000 0.0252(4) Uani d S 1 . .
S S5 0.5250(2) 0.5910(2) 0.41095(13) 0.0262(5) Uani d . 1 . .
S S8 0.2649(2) 0.3213(2) 0.18965(13) 0.0279(5) Uani d . 1 . .
S S10 0.1720(2) 0.0588(2) 0.08365(14) 0.0288(5) Uani d . 1 . .
S S4 0.5335(2) 0.3090(2) 0.43047(13) 0.0246(5) Uani d . 1 . .
S S9 -0.0734(2) 0.1916(2) 0.02402(13) 0.0279(5) Uani d . 1 . .
S S3 0.5791(2) 0.4773(2) 0.24786(13) 0.0316(6) Uani d . 1 . .
S S2 0.5880(2) 0.2186(2) 0.26551(14) 0.0317(6) Uani d . 1 . .
S S7 0.0362(2) 0.4422(2) 0.13869(14) 0.0372(6) Uani d . 1 . .
S S6 0.2452(3) 0.6034(3) 0.25445(16) 0.0451(7) Uani d . 1 . .
S S1 0.6409(3) 0.2626(3) 0.11830(14) 0.0489(8) Uani d . 1 . .
O O3 1.0270(5) 0.0007(5) 0.4149(3) 0.0214(12) Uani d . 1 . .
O O2 1.1829(6) 0.0175(6) 0.5131(3) 0.0248(13) Uani d . 1 . .
H H2 1.1173 0.0282 0.5379 0.037 Uiso calc R 1 . .
O O1 0.8956(5) 0.1679(5) 0.2309(3) 0.0225(13) Uani d . 1 . .
C C14 1.0191(8) -0.0193(8) 0.2317(4) 0.0205(17) Uani d . 1 . .
C C19 0.9103(8) 0.0392(8) 0.2047(5) 0.0229(18) Uani d . 1 . .
C C12 1.0983(8) 0.1890(8) 0.3132(5) 0.0196(17) Uani d . 1 . .
C C5 0.0437(9) 0.2767(8) 0.0963(5) 0.0253(19) Uani d . 1 . .
C C20 1.2329(8) -0.0005(7) 0.3181(5) 0.0184(17) Uani d . 1 . .
C C13 1.1125(8) 0.0582(8) 0.2896(5) 0.0193(17) Uani d . 1 . .
C C22 1.4515(8) -0.0742(8) 0.2991(5) 0.0247(19) Uani d . 1 . .
H H22 1.5196 -0.0946 0.2669 0.030 Uiso calc R 1 . .
C C10 1.1679(8) 0.4067(8) 0.3923(5) 0.0243(18) Uani d . 1 . .
H H10 1.2332 0.4640 0.4269 0.029 Uiso calc R 1 . .
C C25 1.2521(8) -0.0172(7) 0.3915(5) 0.0219(18) Uani d . 1 . .
C C21 1.3352(8) -0.0279(8) 0.2727(5) 0.0237(18) Uani d . 1 . .
H H21 1.3251 -0.0148 0.2231 0.028 Uiso calc R 1 . .
C C3 0.5516(8) 0.4607(9) 0.3369(5) 0.0252(19) Uani d . 1 . .
C C7 0.9873(8) 0.2432(8) 0.2843(5) 0.0246(19) Uani d . 1 . .
C C11 1.1892(8) 0.2794(8) 0.3687(5) 0.0233(18) Uani d . 1 . .
H H11 1.2673 0.2485 0.3896 0.028 Uiso calc R 1 . .
C C6 0.1505(8) 0.2197(9) 0.1200(5) 0.028(2) Uani d . 1 . .
C C24 1.3688(8) -0.0620(8) 0.4180(4) 0.0200(17) Uani d . 1 . .
H H24 1.3806 -0.0732 0.4681 0.024 Uiso calc R 1 . .
C C23 1.4698(8) -0.0909(8) 0.3707(5) 0.027(2) Uani d . 1 . .
H H23 1.5504 -0.1220 0.3885 0.033 Uiso calc R 1 . .
C C18 0.8120(8) -0.0280(9) 0.1498(5) 0.0265(19) Uani d . 1 . .
H H18 0.7417 0.0166 0.1314 0.032 Uiso calc R 1 . .
C C8 0.9589(8) 0.3725(8) 0.3111(6) 0.032(2) Uani d . 1 . .
H H8 0.8790 0.4033 0.2920 0.038 Uiso calc R 1 . .
C C2 0.5557(8) 0.3397(8) 0.3454(5) 0.0235(18) Uani d . 1 . .
C C26 1.1433(8) 0.0026(7) 0.4405(5) 0.0199(17) Uani d . 1 . .
C C27 1.1231(9) 0.6781(8) 0.4420(6) 0.036(2) Uani d . 1 . .
H H27A 1.1086 0.7616 0.4300 0.043 Uiso calc R 1 . .
H H27B 1.2116 0.6506 0.4287 0.043 Uiso calc R 1 . .
C C9 1.0486(8) 0.4561(8) 0.3661(5) 0.027(2) Uani d . 1 . .
C C15 1.0237(9) -0.1537(9) 0.2016(5) 0.029(2) Uani d . 1 . .
H H15 1.0957 -0.1972 0.2191 0.035 Uiso calc R 1 . .
C C16 0.9276(9) -0.2222(9) 0.1481(5) 0.035(2) Uani d . 1 . .
H H16 0.9349 -0.3127 0.1280 0.042 Uiso calc R 1 . .
C C17 0.8158(9) -0.1628(10) 0.1208(6) 0.039(3) Uani d . 1 A .
N N1 1.0228(7) 0.5815(7) 0.3961(5) 0.0328(19) Uani d . 1 . .
C C28 1.1191(9) 0.6969(9) 0.5276(6) 0.038(2) Uani d . 1 . .
H H28A 1.0311 0.7225 0.5408 0.057 Uiso calc R 1 . .
H H28B 1.1854 0.7646 0.5567 0.057 Uiso calc R 1 . .
H H28C 1.1383 0.6156 0.5402 0.057 Uiso calc R 1 . .
C C4 0.1868(9) 0.4627(9) 0.1959(5) 0.034(2) Uani d . 1 . .
C C1 0.6043(8) 0.3160(10) 0.2059(5) 0.031(2) Uani d . 1 . .
C C32 0.4979(10) -0.1453(12) 0.0848(6) 0.048(3) Uani d . 1 . .
H H32A 0.4756 -0.2230 0.1000 0.072 Uiso calc R 1 . .
H H32B 0.4205 -0.1223 0.0553 0.072 Uiso calc R 1 . .
H H32C 0.5245 -0.0737 0.1307 0.072 Uiso calc R 1 . .
C C30 0.8748(10) 0.6866(10) 0.3161(7) 0.049(3) Uani d . 1 . .
H H30A 0.9442 0.7546 0.3228 0.073 Uiso calc R 1 . .
H H30B 0.7880 0.7238 0.3135 0.073 Uiso calc R 1 . .
H H30C 0.8812 0.6191 0.2685 0.073 Uiso calc R 1 . .
C C31 0.6108(11) -0.1713(15) 0.0362(6) 0.066(4) Uani d . 1 A .
H H31A 0.5768 -0.2283 -0.0149 0.079 Uiso calc R 1 . .
H H31B 0.6433 -0.0884 0.0292 0.079 Uiso calc R 1 . .
C C29 0.8917(8) 0.6294(9) 0.3819(6) 0.031(2) Uani d . 1 . .
H H29A 0.8738 0.6957 0.4285 0.038 Uiso calc R 1 . .
H H29B 0.8250 0.5569 0.3725 0.038 Uiso calc R 1 . .
N N2 0.7192(8) -0.2301(9) 0.0679(6) 0.068(4) Uani d D 1 . .
C C33A 0.696(3) -0.388(3) 0.0649(17) 0.027(7) Uani d P 0.48(3) A 1
H H33A 0.7365 -0.4036 0.1131 0.032 Uiso calc PR 0.48(3) A 1
H H33B 0.6005 -0.4127 0.0578 0.032 Uiso calc PR 0.48(3) A 1
C C34A 0.760(2) -0.4640(17) -0.0008(11) 0.037(7) Uani d P 0.48(3) A 1
H H34A 0.7302 -0.4367 -0.0466 0.056 Uiso calc PR 0.48(3) A 1
H H34B 0.7365 -0.5562 -0.0100 0.056 Uiso calc PR 0.48(3) A 1
H H34C 0.8565 -0.4494 0.0108 0.056 Uiso calc PR 0.48(3) A 1
C C33B 0.737(2) -0.3580(15) 0.0188(10) 0.045(7) Uani d PD 0.52(3) A 2
H H33C 0.8318 -0.3750 0.0147 0.054 Uiso calc PR 0.52(3) A 2
H H33D 0.6882 -0.3734 -0.0329 0.054 Uiso calc PR 0.52(3) A 2
C C34B 0.675(4) -0.435(3) 0.067(2) 0.041(8) Uani d P 0.52(3) A 2
H H34D 0.7209 -0.4095 0.1193 0.061 Uiso calc PR 0.52(3) A 2
H H34E 0.6839 -0.5278 0.0444 0.061 Uiso calc PR 0.52(3) A 2
H H34F 0.5815 -0.4172 0.0681 0.061 Uiso calc PR 0.52(3) A 2

loop_
_atom_site_aniso_label
_atom_site_aniso_U_11
_atom_site_aniso_U_22
_atom_site_aniso_U_33
_atom_site_aniso_U_12
_atom_site_aniso_U_13
_atom_site_aniso_U_23
Ni1 0.0211(8) 0.0222(8) 0.0188(8) 0.0001(6) 0.0017(6) 0.0029(6)
Ni2 0.0258(8) 0.0259(9) 0.0252(9) 0.0017(7) 0.0003(7) 0.0102(7)
S5 0.0323(11) 0.0236(11) 0.0218(12) -0.0013(9) 0.0021(9) 0.0052(9)
S8 0.0262(11) 0.0320(13) 0.0242(12) 0.0062(9) 0.0018(9) 0.0056(9)
S10 0.0271(11) 0.0241(12) 0.0359(13) 0.0015(9) -0.0046(10) 0.0127(10)
S4 0.0240(10) 0.0239(11) 0.0245(12) 0.0018(9) 0.0028(9) 0.0042(9)
S9 0.0284(11) 0.0307(12) 0.0237(12) 0.0059(9) -0.0007(9) 0.0073(9)
S3 0.0301(12) 0.0423(14) 0.0223(12) 0.0014(10) 0.0036(10) 0.0086(10)
S2 0.0275(11) 0.0344(13) 0.0285(13) 0.0044(10) 0.0059(10) -0.0008(10)
S7 0.0357(13) 0.0380(14) 0.0283(13) 0.0176(11) -0.0050(11) -0.0047(10)
S6 0.0421(15) 0.0389(15) 0.0391(16) 0.0156(12) -0.0099(12) -0.0100(12)
S1 0.0424(15) 0.084(2) 0.0182(13) 0.0302(15) 0.0062(11) 0.0081(13)
O3 0.022(3) 0.026(3) 0.016(3) -0.001(2) 0.003(2) 0.005(2)
O2 0.025(3) 0.037(4) 0.010(3) 0.002(3) 0.004(2) 0.004(2)
O1 0.022(3) 0.020(3) 0.025(3) 0.000(2) -0.002(3) 0.007(2)
C14 0.026(4) 0.026(4) 0.010(4) 0.003(3) 0.005(3) 0.006(3)
C19 0.024(4) 0.026(5) 0.019(4) 0.002(4) 0.004(4) 0.007(4)
C12 0.018(4) 0.021(4) 0.020(4) -0.002(3) 0.000(3) 0.007(3)
C5 0.030(5) 0.027(5) 0.016(4) 0.009(4) 0.004(4) 0.000(3)
C20 0.021(4) 0.016(4) 0.016(4) 0.002(3) 0.003(3) 0.002(3)
C13 0.024(4) 0.023(4) 0.013(4) 0.002(3) 0.004(3) 0.009(3)
C22 0.021(4) 0.024(5) 0.030(5) 0.008(3) 0.010(4) 0.007(4)
C10 0.021(4) 0.025(5) 0.024(5) 0.002(3) 0.004(4) 0.002(4)
C25 0.027(4) 0.009(4) 0.027(5) 0.001(3) -0.002(4) 0.000(3)
C21 0.028(4) 0.029(5) 0.016(4) 0.005(4) 0.006(4) 0.007(4)
C3 0.020(4) 0.032(5) 0.022(5) -0.002(4) 0.001(4) 0.006(4)
C7 0.020(4) 0.020(4) 0.034(5) -0.001(3) -0.002(4) 0.011(4)
C11 0.018(4) 0.023(5) 0.027(5) 0.000(3) 0.000(4) 0.006(4)
C6 0.023(4) 0.033(5) 0.028(5) -0.004(4) 0.002(4) 0.011(4)
C24 0.029(4) 0.021(4) 0.009(4) 0.006(3) 0.002(3) 0.001(3)
C23 0.021(4) 0.019(4) 0.042(6) 0.005(3) -0.001(4) 0.008(4)
C18 0.020(4) 0.041(5) 0.016(4) 0.002(4) 0.001(3) 0.005(4)
C8 0.022(4) 0.023(5) 0.051(6) 0.001(4) -0.005(4) 0.015(4)
C2 0.020(4) 0.029(5) 0.018(4) 0.001(3) 0.001(3) 0.001(4)
C26 0.030(4) 0.013(4) 0.017(4) 0.003(3) 0.004(4) 0.004(3)
C27 0.032(5) 0.012(4) 0.059(7) 0.000(4) 0.003(5) 0.005(4)
C9 0.025(4) 0.020(5) 0.035(5) 0.001(4) 0.005(4) 0.008(4)
C15 0.025(4) 0.033(5) 0.026(5) -0.001(4) 0.000(4) 0.004(4)
C16 0.035(5) 0.030(5) 0.028(5) 0.003(4) 0.004(4) -0.011(4)
C17 0.029(5) 0.047(6) 0.026(5) 0.008(4) 0.002(4) -0.016(4)
N1 0.024(4) 0.019(4) 0.054(5) -0.001(3) 0.001(4) 0.008(4)
C28 0.028(5) 0.029(5) 0.052(7) 0.001(4) 0.010(5) 0.000(5)
C4 0.033(5) 0.036(5) 0.027(5) 0.013(4) -0.002(4) 0.000(4)
C1 0.021(4) 0.052(6) 0.018(5) 0.006(4) 0.000(4) 0.006(4)
C32 0.038(6) 0.061(7) 0.039(6) 0.001(5) 0.000(5) 0.005(5)
C30 0.031(5) 0.026(5) 0.090(10) -0.001(4) -0.005(6) 0.022(6)
C31 0.033(6) 0.112(11) 0.026(6) 0.012(6) -0.007(5) -0.024(6)
C29 0.027(5) 0.023(5) 0.045(6) 0.010(4) 0.012(4) 0.007(4)
N2 0.029(5) 0.059(6) 0.073(7) 0.018(4) -0.014(5) -0.047(5)
C33A 0.042(14) 0.014(14) 0.024(14) -0.007(12) 0.004(10) 0.004(12)
C34A 0.074(16) 0.008(10) 0.031(12) 0.011(9) 0.026(11) -0.001(8)
C33B 0.075(15) 0.031(13) 0.025(11) -0.022(11) -0.020(11) 0.013(9)
C34B 0.053(17) 0.04(2) 0.048(16) 0.001(15) 0.010(13) 0.035(18)

loop_
_atom_type_symbol
_atom_type_description
_atom_type_scat_dispersion_real
_atom_type_scat_dispersion_imag
_atom_type_scat_source
C C 0.0033 0.0016 'International Tables Vol C Tables 4.2.6.8 and 6.1.1.4'
H H 0.0000 0.0000 'International Tables Vol C Tables 4.2.6.8 and 6.1.1.4'
N N 0.0061 0.0033 'International Tables Vol C Tables 4.2.6.8 and 6.1.1.4'
O O 0.0106 0.0060 'International Tables Vol C Tables 4.2.6.8 and 6.1.1.4'
S S 0.1246 0.1234 'International Tables Vol C Tables 4.2.6.8 and 6.1.1.4'
Ni Ni 0.3393 1.1124 'International Tables Vol C Tables 4.2.6.8 and 6.1.1.4'

loop_
_geom_angle_atom_site_label_1
_geom_angle_atom_site_label_2
_geom_angle_atom_site_label_3
_geom_angle_site_symmetry_1
_geom_angle_site_symmetry_3
_geom_angle
S5 Ni1 S5 . 2_666 180.0
S5 Ni1 S4 . . 93.96(9)
S5 Ni1 S4 2_666 . 86.04(9)
S5 Ni1 S4 . 2_666 86.04(9)
S5 Ni1 S4 2_666 2_666 93.96(9)
S4 Ni1 S4 . 2_666 180.00(11)
S9 Ni2 S9 2 . 180.0
S9 Ni2 S10 2 . 86.45(8)
S9 Ni2 S10 . . 93.55(8)
S9 Ni2 S10 2 2 93.55(8)
S9 Ni2 S10 . 2 86.45(8)
S10 Ni2 S10 . 2 180.0
C3 S5 Ni1 . . 101.5(3)
C4 S8 C6 . . 97.7(4)
C4 S8 S3 . . 93.7(3)
C6 S8 S3 . . 150.8(3)
C6 S10 Ni2 . . 101.7(3)
C2 S4 Ni1 . . 101.3(3)
C5 S9 Ni2 . . 101.5(3)
C1 S3 C3 . . 96.9(4)
C1 S3 S8 . . 73.6(3)
C3 S3 S8 . . 83.7(3)
C1 S3 S6 . . 122.1(3)
C3 S3 S6 . . 81.7(3)
S8 S3 S6 . . 48.57(7)
C1 S2 C2 . . 97.2(4)
C4 S7 C5 . . 96.8(4)
C4 S6 S3 . . 88.2(3)
C1 S1 S9 . 1_655 138.2(3)
C26 O2 H2 . . 109.5
C7 O1 C19 . . 120.2(6)
C19 C14 C15 . . 116.9(8)
C19 C14 C13 . . 118.4(7)
C15 C14 C13 . . 124.6(7)
O1 C19 C18 . . 115.4(7)
O1 C19 C14 . . 121.5(7)
C18 C19 C14 . . 123.0(8)
C13 C12 C7 . . 120.3(7)
C13 C12 C11 . . 124.7(7)
C7 C12 C11 . . 114.9(7)
C6 C5 S9 . . 121.3(7)
C6 C5 S7 . . 116.4(7)
S9 C5 S7 . . 122.2(5)
C21 C20 C25 . . 118.4(7)
C21 C20 C13 . . 118.8(7)
C25 C20 C13 . . 122.5(7)
C12 C13 C14 . . 119.0(7)
C12 C13 C20 . . 120.9(7)
C14 C13 C20 . . 119.8(7)
C23 C22 C21 . . 120.9(8)
C23 C22 H22 . . 119.6
C21 C22 H22 . . 119.6
C11 C10 C9 . . 120.8(8)
C11 C10 H10 . . 119.6
C9 C10 H10 . . 119.6
C24 C25 C20 . . 120.9(8)
C24 C25 C26 . . 118.3(7)
C20 C25 C26 . . 120.6(7)
C22 C21 C20 . . 120.5(8)
C22 C21 H21 . . 119.7
C20 C21 H21 . . 119.7
C2 C3 S5 . . 121.6(7)
C2 C3 S3 . . 116.4(7)
S5 C3 S3 . . 122.0(5)
O1 C7 C8 . . 115.8(7)
O1 C7 C12 . . 120.4(7)
C8 C7 C12 . . 123.7(8)
C10 C11 C12 . . 122.4(7)
C10 C11 H11 . . 118.8
C12 C11 H11 . . 118.8
C5 C6 S10 . . 121.8(7)
C5 C6 S8 . . 115.6(7)
S10 C6 S8 . . 122.5(5)
C25 C24 C23 . . 119.6(7)
C25 C24 H24 . . 120.2
C23 C24 H24 . . 120.2
C22 C23 C24 . . 119.6(7)
C22 C23 H23 . . 120.2
C24 C23 H23 . . 120.2
C19 C18 C17 . . 119.8(8)
C19 C18 H18 . . 120.1
C17 C18 H18 . . 120.1
C9 C8 C7 . . 119.2(7)
C9 C8 H8 . . 120.4
C7 C8 H8 . . 120.4
C3 C2 S4 . . 121.6(7)
C3 C2 S2 . . 116.0(7)
S4 C2 S2 . . 122.4(5)
O3 C26 O2 . . 123.2(8)
O3 C26 C25 . . 122.9(7)
O2 C26 C25 . . 113.8(7)
N1 C27 C28 . . 111.6(8)
N1 C27 H27A . . 109.3
C28 C27 H27A . . 109.3
N1 C27 H27B . . 109.3
C28 C27 H27B . . 109.3
H27A C27 H27B . . 108.0
N1 C9 C8 . . 121.2(8)
N1 C9 C10 . . 120.1(8)
C8 C9 C10 . . 118.7(8)
C16 C15 C14 . . 121.2(8)
C16 C15 H15 . . 119.4
C14 C15 H15 . . 119.4
C15 C16 C17 . . 122.0(9)
C15 C16 H16 . . 119.0
C17 C16 H16 . . 119.0
N2 C17 C18 . . 120.5(9)
N2 C17 C16 . . 122.5(9)
C18 C17 C16 . . 117.0(8)
C9 N1 C27 . . 122.9(7)
C9 N1 C29 . . 121.5(7)
C27 N1 C29 . . 115.6(7)
C27 C28 H28A . . 109.5
C27 C28 H28B . . 109.5
H28A C28 H28B . . 109.5
C27 C28 H28C . . 109.5
H28A C28 H28C . . 109.5
H28B C28 H28C . . 109.5
S6 C4 S8 . . 123.3(5)
S6 C4 S7 . . 123.3(5)
S8 C4 S7 . . 113.3(5)
S1 C1 S2 . . 123.6(6)
S1 C1 S3 . . 122.9(6)
S2 C1 S3 . . 113.4(5)
C31 C32 H32A . . 109.5
C31 C32 H32B . . 109.5
H32A C32 H32B . . 109.5
C31 C32 H32C . . 109.5
H32A C32 H32C . . 109.5
H32B C32 H32C . . 109.5
C29 C30 H30A . . 109.5
C29 C30 H30B . . 109.5
H30A C30 H30B . . 109.5
C29 C30 H30C . . 109.5
H30A C30 H30C . . 109.5
H30B C30 H30C . . 109.5
N2 C31 C32 . . 114.0(11)
N2 C31 H31A . . 108.8
C32 C31 H31A . . 108.8
N2 C31 H31B . . 108.8
C32 C31 H31B . . 108.8
H31A C31 H31B . . 107.6
N1 C29 C30 . . 114.6(8)
N1 C29 H29A . . 108.6
C30 C29 H29A . . 108.6
N1 C29 H29B . . 108.6
C30 C29 H29B . . 108.6
H29A C29 H29B . . 107.6
C17 N2 C31 . . 123.4(10)
C17 N2 C33B . . 122.3(11)
C31 N2 C33B . . 111.1(11)
C17 N2 C33A . . 115.8(14)
C31 N2 C33A . . 116.9(14)
C33B N2 C33A . . 40.0(15)
C34A C33A N2 . . 106.8(18)
C34A C33A H33A . . 110.4
N2 C33A H33A . . 110.4
C34A C33A H33B . . 110.4
N2 C33A H33B . . 110.4
H33A C33A H33B . . 108.6
N2 C33B C34B . . 96.8(18)
N2 C33B H33C . . 112.4
C34B C33B H33C . . 112.4
N2 C33B H33D . . 112.4
C34B C33B H33D . . 112.4
H33C C33B H33D . . 110.0
C33B C34B H34D . . 109.5
C33B C34B H34E . . 109.5
H34D C34B H34E . . 109.5
C33B C34B H34F . . 109.5
H34D C34B H34F . . 109.5
H34E C34B H34F . . 109.5

loop_
_geom_bond_atom_site_label_1
_geom_bond_atom_site_label_2
_geom_bond_site_symmetry_2
_geom_bond_distance
Ni1 S5 . 2.149(2)
Ni1 S5 2_666 2.149(2)
Ni1 S4 . 2.158(2)
Ni1 S4 2_666 2.158(2)
Ni2 S9 2 2.154(2)
Ni2 S9 . 2.154(2)
Ni2 S10 . 2.156(2)
Ni2 S10 2 2.156(2)
S5 C3 . 1.713(9)
S8 C4 . 1.712(9)
S8 C6 . 1.744(9)
S8 S3 . 3.501(3)
S10 C6 . 1.705(10)
S4 C2 . 1.713(9)
S9 C5 . 1.720(9)
S3 C1 . 1.733(10)
S3 C3 . 1.737(9)
S3 S6 . 3.689(4)
S2 C1 . 1.722(10)
S2 C2 . 1.740(9)
S7 C4 . 1.733(9)
S7 C5 . 1.745(9)
S6 C4 . 1.653(10)
S1 C1 . 1.635(10)
S1 S9 1_655 3.537(4)
O3 C26 . 1.223(9)
O2 C26 . 1.310(9)
O2 H2 . 0.8400
O1 C7 . 1.350(10)
O1 C19 . 1.353(10)
C14 C19 . 1.395(11)
C14 C15 . 1.403(12)
C14 C13 . 1.410(11)
C19 C18 . 1.374(12)
C12 C13 . 1.370(11)
C12 C7 . 1.399(11)
C12 C11 . 1.433(11)
C5 C6 . 1.347(12)
C20 C21 . 1.390(11)
C20 C25 . 1.394(11)
C20 C13 . 1.498(11)
C22 C23 . 1.362(12)
C22 C21 . 1.383(11)
C22 H22 . 0.9500
C10 C11 . 1.349(12)
C10 C9 . 1.423(11)
C10 H10 . 0.9500
C25 C24 . 1.380(11)
C25 C26 . 1.484(12)
C21 H21 . 0.9500
C3 C2 . 1.352(12)
C7 C8 . 1.391(12)
C11 H11 . 0.9500
C24 C23 . 1.402(12)
C24 H24 . 0.9500
C23 H23 . 0.9500
C18 C17 . 1.405(13)
C18 H18 . 0.9500
C8 C9 . 1.389(12)
C8 H8 . 0.9500
C27 N1 . 1.458(11)
C27 C28 . 1.527(15)
C27 H27A . 0.9900
C27 H27B . 0.9900
C9 N1 . 1.354(11)
C15 C16 . 1.352(12)
C15 H15 . 0.9500
C16 C17 . 1.425(13)
C16 H16 . 0.9500
C17 N2 . 1.345(12)
N1 C29 . 1.462(11)
C28 H28A . 0.9800
C28 H28B . 0.9800
C28 H28C . 0.9800
C32 C31 . 1.515(15)
C32 H32A . 0.9800
C32 H32B . 0.9800
C32 H32C . 0.9800
C30 C29 . 1.488(14)
C30 H30A . 0.9800
C30 H30B . 0.9800
C30 H30C . 0.9800
C31 N2 . 1.429(14)
C31 H31A . 0.9900
C31 H31B . 0.9900
C29 H29A . 0.9900
C29 H29B . 0.9900
N2 C33B . 1.452(16)
N2 C33A . 1.69(3)
C33A C34A . 1.48(4)
C33A H33A . 0.9900
C33A H33B . 0.9900
C34A H34A . 0.9800
C34A H34B . 0.9800
C34A H34C . 0.9800
C33B C34B . 1.54(3)
C33B H33C . 0.9900
C33B H33D . 0.9900
C34B H34D . 0.9800
C34B H34E . 0.9800
C34B H34F . 0.9800

loop_
_geom_hbond_atom_site_label_D
_geom_hbond_atom_site_label_H
_geom_hbond_atom_site_label_A
_geom_hbond_site_symmetry_A
_geom_hbond_distance_DH
_geom_hbond_distance_HA
_geom_hbond_distance_DA
_geom_hbond_angle_DHA
O2 H2 O3 2_756 0.84 1.85 2.662(8) 163.1
